data_4061322
loop_
_publ_author_name
'Wedge, Timothy J.'
'Herzog, Axel'
'Huertas, Ramon'
'Lee, Mark W.'
'Knobler, Carolyn B.'
'Hawthorne, M. Frederick'

_publ_section_title
;
 Metal--Metal Communication through Carborane Cages Supporting
 Electroactive [\h5-CpFe(CO)2] Substituents
;
_journal_issue 3
_journal_name_full Organometallics
_journal_page_first 482
_journal_page_last 489
_journal_paper_doi 10.1021/om030514h
_journal_volume 23
_journal_year 2004
_chemical_formula_moiety 'C5H5 CO P(C6H5)3 C2B10H10 Fe'
_chemical_formula_sum 'C26 H30 B10 Fe O P'
_chemical_formula_weight 553.92
_chemical_name_common
;
 eta-5-CpFe(CO)[P(C6H5)3] substituted para-carborane
;
_space_group_IT_number 14
_symmetry_cell_setting monoclinic
_symmetry_space_group_name_Hall '-P 2yn'
_symmetry_space_group_name_H-M 'P 1 21/n 1'
_cell_angle_alpha 90.00
_cell_angle_beta 97.471(16)
_cell_angle_gamma 90.00
_cell_formula_units_Z 4
_cell_length_a 10.263(8)
_cell_length_b 18.676(15)
_cell_length_c 14.737(12)
_cell_measurement_temperature 293(2)
_cell_volume 2801(4)
_diffrn_ambient_temperature 293(2)
_exptl_crystal_density_diffrn 1.314
_cod_original_sg_symbol_H-M 'P 21/n'
_cod_database_code 4061322

loop_
_symmetry_equiv_pos_as_xyz
'x, y, z'
'-x+1/2, y+1/2, -z+1/2'
'-x, -y, -z'
'x-1/2, -y-1/2, z-1/2'

loop_
_atom_site_label
_atom_site_type_symbol
_atom_site_fract_x
_atom_site_fract_y
_atom_site_fract_z
_atom_site_U_iso_or_equiv
_atom_site_adp_type
_atom_site_occupancy
_atom_site_symmetry_multiplicity
_atom_site_calc_flag
_atom_site_refinement_flags
_atom_site_disorder_assembly
_atom_site_disorder_group
Fe1 Fe 0.94589(8) 0.78343(5) 0.77348(5) 0.0347(3) Uani 1 1 d . . .
C1 C 0.7786(5) 0.8414(3) 0.7207(4) 0.0369(14) Uani 1 1 d . . .
B2 B 0.6663(7) 0.8669(4) 0.7934(6) 0.054(2) Uani 1 1 d . . .
H2 H 0.6770 0.8521 0.8662 0.070 Uiso 1 1 calc R . .
B3 B 0.7707(8) 0.9298(4) 0.7500(6) 0.060(2) Uani 1 1 d . . .
H3 H 0.8502 0.9568 0.7946 0.078 Uiso 1 1 calc R . .
B4 B 0.7886(8) 0.9048(4) 0.6372(6) 0.052(2) Uani 1 1 d . . .
H4 H 0.8798 0.9150 0.6074 0.067 Uiso 1 1 calc R . .
B5 B 0.6961(7) 0.8263(4) 0.6107(5) 0.0427(18) Uani 1 1 d . . .
H5 H 0.7259 0.7850 0.5643 0.056 Uiso 1 1 calc R . .
B6 B 0.6217(6) 0.8038(4) 0.7075(5) 0.0414(17) Uani 1 1 d . . .
H6 H 0.6035 0.7476 0.7242 0.054 Uiso 1 1 calc R . .
B7 B 0.6036(8) 0.9504(5) 0.7541(7) 0.067(3) Uani 1 1 d . . .
H7 H 0.5721 0.9911 0.8006 0.087 Uiso 1 1 calc R . .
B8 B 0.6789(8) 0.9739(5) 0.6575(7) 0.069(3) Uani 1 1 d . . .
H8 H 0.6965 1.0302 0.6412 0.090 Uiso 1 1 calc R . .
B9 B 0.6335(8) 0.9107(5) 0.5709(6) 0.060(2) Uani 1 1 d . . .
H9 H 0.6216 0.9257 0.4981 0.078 Uiso 1 1 calc R . .
B10 B 0.5304(7) 0.8478(4) 0.6141(6) 0.053(2) Uani 1 1 d . . .
H10 H 0.4507 0.8215 0.5691 0.069 Uiso 1 1 calc R . .
B11 B 0.5111(8) 0.8727(5) 0.7278(6) 0.059(2) Uani 1 1 d . . .
H11 H 0.4193 0.8627 0.7568 0.077 Uiso 1 1 calc R . .
C12 C 0.5297(7) 0.9348(4) 0.6458(5) 0.063(2) Uani 1 1 d . . .
H12 H 0.4438 0.9675 0.6196 0.082 Uiso 1 1 calc R . .
C1L C 1.0470(8) 0.8568(4) 0.7674(6) 0.077(3) Uani 1 1 d . . .
O1L O 1.1093(6) 0.9072(4) 0.7646(5) 0.108(2) Uani 1 1 d . . .
C1C C 1.0654(9) 0.7173(6) 0.8624(5) 0.089(3) Uani 1 1 d . . .
H1C H 1.1440 0.6980 0.8483 0.116 Uiso 1 1 calc R . .
C2C C 1.0466(9) 0.7794(5) 0.9060(5) 0.075(2) Uani 1 1 d . . .
H2C H 1.1156 0.8088 0.9303 0.097 Uiso 1 1 calc R . .
C3C C 0.9234(12) 0.7949(6) 0.9114(5) 0.107(4) Uani 1 1 d . . .
H3C H 0.8913 0.8366 0.9349 0.139 Uiso 1 1 calc R . .
C4C C 0.8398(10) 0.7282(7) 0.8696(7) 0.120(4) Uani 1 1 d . . .
H4C H 0.7495 0.7214 0.8664 0.156 Uiso 1 1 calc R . .
C5C C 0.9248(11) 0.6856(5) 0.8411(5) 0.088(3) Uani 1 1 d . . .
H5C H 0.9046 0.6420 0.8120 0.114 Uiso 1 1 calc R . .
P1 P 0.99300(14) 0.72987(8) 0.64325(10) 0.0329(4) Uani 1 1 d . . .
C1P C 1.1441(5) 0.6756(3) 0.6602(4) 0.0348(13) Uani 1 1 d . . .
C2P C 1.2602(6) 0.6942(4) 0.6273(4) 0.0489(17) Uani 1 1 d . . .
H2P H 1.2661 0.7380 0.5979 0.059 Uiso 1 1 calc R . .
C3P C 1.3672(6) 0.6484(4) 0.6378(4) 0.0516(18) Uani 1 1 d . . .
H3P H 1.4440 0.6611 0.6145 0.062 Uiso 0.50 1 calc PR . .
C4P C 1.3598(6) 0.5842(4) 0.6826(4) 0.0508(17) Uani 1 1 d . . .
H4P H 1.4322 0.5538 0.6907 0.061 Uiso 1 1 calc R . .
C5P C 1.2457(6) 0.5648(4) 0.7155(5) 0.0538(18) Uani 1 1 d . . .
H5P H 1.2396 0.5212 0.7450 0.065 Uiso 1 1 calc R . .
C6P C 1.1399(6) 0.6115(4) 0.7039(4) 0.0493(17) Uani 1 1 d . . .
H6P H 1.0630 0.5985 0.7268 0.059 Uiso 1 1 calc R . .
C7P C 0.8873(5) 0.6595(3) 0.5872(4) 0.0354(14) Uani 1 1 d . . .
C8P C 0.7704(5) 0.6407(3) 0.6184(4) 0.0388(14) Uani 1 1 d . . .
H8P H 0.7413 0.6664 0.6660 0.047 Uiso 1 1 calc R . .
C9P C 0.6972(6) 0.5845(3) 0.5793(5) 0.0500(17) Uani 1 1 d . . .
H9P H 0.6186 0.5724 0.6004 0.060 Uiso 1 1 calc R . .
C10P C 0.7393(7) 0.5463(4) 0.5098(5) 0.0591(19) Uani 1 1 d . . .
H10P H 0.6894 0.5081 0.4842 0.071 Uiso 1 1 calc R . .
C11P C 0.8553(7) 0.5639(4) 0.4770(5) 0.065(2) Uani 1 1 d . . .
H11P H 0.8831 0.5384 0.4288 0.079 Uiso 1 1 calc R . .
C12P C 0.9288(6) 0.6196(4) 0.5165(4) 0.0509(17) Uani 1 1 d . . .
H12P H 1.0080 0.6310 0.4957 0.061 Uiso 1 1 calc R . .
C13P C 1.0206(5) 0.7897(3) 0.5491(4) 0.0372(14) Uani 1 1 d . . .
C14P C 0.9441(6) 0.7855(4) 0.4647(4) 0.0557(18) Uani 1 1 d . . .
H14P H 0.8815 0.7495 0.4536 0.067 Uiso 1 1 calc R . .
C15P C 0.9602(7) 0.8343(5) 0.3972(5) 0.077(3) Uani 1 1 d . . .
H15P H 0.9094 0.8299 0.3404 0.093 Uiso 1 1 calc R . .
C16P C 1.0495(8) 0.8895(5) 0.4113(6) 0.081(3) Uani 1 1 d . . .
H16P H 1.0571 0.9232 0.3658 0.097 Uiso 1 1 calc R . .
C17P C 1.1273(7) 0.8935(4) 0.4945(6) 0.069(2) Uani 1 1 d . . .
H17P H 1.1906 0.9292 0.5051 0.082 Uiso 1 1 calc R . .
C18P C 1.1111(6) 0.8441(3) 0.5630(4) 0.0478(16) Uani 1 1 d . . .
H18P H 1.1628 0.8480 0.6195 0.057 Uiso 1 1 calc R . .

loop_
_atom_site_aniso_label
_atom_site_aniso_U_11
_atom_site_aniso_U_22
_atom_site_aniso_U_33
_atom_site_aniso_U_23
_atom_site_aniso_U_13
_atom_site_aniso_U_12
Fe1 0.0341(5) 0.0401(5) 0.0291(4) -0.0043(4) 0.0012(3) -0.0032(4)
C1 0.036(3) 0.035(4) 0.040(3) -0.006(3) 0.007(3) -0.005(3)
B2 0.044(5) 0.065(6) 0.054(5) -0.015(4) 0.014(4) 0.003(4)
B3 0.045(5) 0.051(5) 0.087(7) -0.022(5) 0.019(4) 0.000(4)
B4 0.052(5) 0.040(5) 0.065(5) 0.011(4) 0.016(4) 0.004(4)
B5 0.038(4) 0.050(5) 0.039(4) 0.002(3) 0.001(3) 0.010(3)
B6 0.035(4) 0.042(5) 0.048(4) 0.000(3) 0.005(3) -0.001(3)
B7 0.063(6) 0.060(6) 0.080(7) -0.023(5) 0.019(5) 0.016(4)
B8 0.054(5) 0.047(6) 0.108(8) 0.015(5) 0.021(5) -0.001(4)
B9 0.062(5) 0.061(6) 0.059(5) 0.014(4) 0.011(4) 0.025(4)
B10 0.041(4) 0.056(5) 0.060(5) -0.004(4) 0.000(4) 0.009(4)
B11 0.039(4) 0.068(6) 0.071(6) -0.016(5) 0.013(4) 0.008(4)
C12 0.052(4) 0.057(5) 0.080(6) 0.004(4) 0.010(4) 0.023(3)
C1L 0.083(6) 0.051(5) 0.102(7) -0.010(5) 0.032(5) -0.027(4)
O1L 0.091(5) 0.101(6) 0.128(6) -0.030(5) -0.001(4) -0.026(4)
C1C 0.083(6) 0.140(9) 0.041(4) 0.003(5) -0.001(4) 0.046(6)
C2C 0.072(6) 0.092(7) 0.051(5) -0.016(5) -0.028(4) -0.001(5)
C3C 0.138(10) 0.127(10) 0.047(5) -0.034(5) -0.017(6) 0.036(8)
C4C 0.079(7) 0.216(14) 0.071(7) 0.066(8) 0.034(5) 0.044(8)
C5C 0.116(8) 0.095(7) 0.055(5) 0.001(5) 0.019(5) -0.012(6)
P1 0.0307(8) 0.0362(9) 0.0323(8) -0.0014(7) 0.0058(6) -0.0015(6)
C1P 0.036(3) 0.036(4) 0.033(3) -0.008(3) 0.005(2) -0.005(3)
C2P 0.039(4) 0.060(5) 0.048(4) 0.008(3) 0.008(3) 0.004(3)
C3P 0.040(4) 0.066(5) 0.049(4) -0.004(4) 0.007(3) 0.007(3)
C4P 0.045(4) 0.061(5) 0.044(4) -0.010(3) -0.006(3) 0.015(3)
C5P 0.054(4) 0.043(4) 0.062(5) 0.001(3) 0.000(3) 0.003(3)
C6P 0.039(4) 0.047(4) 0.062(4) 0.006(3) 0.008(3) 0.003(3)
C7P 0.034(3) 0.038(4) 0.033(3) 0.002(3) 0.000(2) 0.004(3)
C8P 0.032(3) 0.039(4) 0.045(4) 0.000(3) 0.005(3) 0.001(3)
C9P 0.041(4) 0.042(4) 0.066(5) 0.004(4) 0.004(3) -0.004(3)
C10P 0.061(5) 0.047(5) 0.066(5) -0.007(4) -0.009(4) -0.012(3)
C11P 0.063(5) 0.082(6) 0.051(5) -0.031(4) 0.004(4) -0.005(4)
C12P 0.042(4) 0.060(5) 0.053(4) -0.016(4) 0.015(3) -0.007(3)
C13P 0.034(3) 0.039(4) 0.039(3) 0.005(3) 0.010(3) 0.002(3)
C14P 0.047(4) 0.080(5) 0.041(4) 0.018(4) 0.006(3) -0.001(4)
C15P 0.066(5) 0.107(7) 0.057(5) 0.034(5) 0.002(4) -0.007(5)
C16P 0.069(6) 0.101(7) 0.073(6) 0.053(5) 0.011(5) -0.004(5)
C17P 0.063(5) 0.065(5) 0.081(6) 0.024(4) 0.021(4) -0.006(4)
C18P 0.044(4) 0.052(4) 0.048(4) 0.009(3) 0.008(3) -0.004(3)

loop_
_geom_bond_atom_site_label_1
_geom_bond_atom_site_label_2
_geom_bond_distance
_geom_bond_site_symmetry_2
_geom_bond_publ_flag
Fe1 C1L 1.729(8) . ?
Fe1 C1 2.093(6) . ?
Fe1 C2C 2.089(7) . ?
Fe1 C1C 2.081(8) . ?
Fe1 C3C 2.085(8) . ?
Fe1 C5C 2.106(9) . ?
Fe1 C4C 2.158(9) . ?
Fe1 P1 2.271(2) . ?
C1 B3 1.711(10) . ?
C1 B4 1.720(9) . ?
C1 B2 1.739(9) . ?
C1 B6 1.745(9) . ?
C1 B5 1.751(9) . ?
B2 B6 1.746(11) . ?
B2 B7 1.755(12) . ?
B2 B3 1.765(11) . ?
B2 B11 1.755(11) . ?
B3 B8 1.758(13) . ?
B3 B4 1.760(12) . ?
B3 B7 1.766(11) . ?
B4 B8 1.764(11) . ?
B4 B9 1.760(12) . ?
B4 B5 1.762(11) . ?
B5 B10 1.754(10) . ?
B5 B6 1.755(10) . ?
B5 B9 1.773(11) . ?
B6 B11 1.767(10) . ?
B6 B10 1.765(10) . ?
B7 C12 1.701(12) . ?
B7 B8 1.762(13) . ?
B7 B11 1.749(13) . ?
B8 C12 1.685(11) . ?
B8 B9 1.756(13) . ?
B9 C12 1.692(10) . ?
B9 B10 1.755(12) . ?
B10 C12 1.689(11) . ?
B10 B11 1.775(11) . ?
B11 C12 1.703(11) . ?
C1L O1L 1.141(8) . ?
C1C C5C 1.554(12) . ?
C1C C2C 1.354(11) . ?
C2C C3C 1.309(12) . ?
C3C C4C 1.590(15) . ?
C4C C5C 1.291(12) . ?
P1 C13P 1.832(6) . ?
P1 C7P 1.831(6) . ?
P1 C1P 1.842(6) . ?
C1P C6P 1.362(8) . ?
C1P C2P 1.388(7) . ?
C2P C3P 1.385(8) . ?
C3P C4P 1.377(9) . ?
C4P C5P 1.372(9) . ?
C5P C6P 1.385(8) . ?
C7P C8P 1.384(7) . ?
C7P C12P 1.392(8) . ?
C8P C9P 1.374(8) . ?
C9P C10P 1.364(9) . ?
C10P C11P 1.382(9) . ?
C11P C12P 1.370(9) . ?
C13P C18P 1.373(8) . ?
C13P C14P 1.385(8) . ?
C14P C15P 1.374(9) . ?
C15P C16P 1.378(11) . ?
C16P C17P 1.375(10) . ?
C17P C18P 1.393(9) . ?
